data_4328225
loop_
_publ_author_name
'Zu-Jin Lin'
'Zhen Yang'
'Tian-Fu Liu'
'Yuan-Biao Huang'
'Rong Cao'

_publ_contact_author_address
;
State Key Laboratory of Structural Chemistry,
Fujian Institute of Research on the Structure of Matter,
Chinese Academy of Sciences, Fujian, Fuzhou 350002, PR China
;
_publ_contact_author_email linzujin@fjirsm.ac.cn
_publ_contact_author_fax +86-0591-83796710
_publ_contact_author_name 'Zujin Lin'
_publ_contact_author_phone +86-0591-83725186
_publ_section_title
;
 Microwave-Assisted Synthesis of a Series of Lanthanide Metal-Organic
 Frameworks and Gas Sorption Properties
;
_journal_name_full 'Inorganic Chemistry'
_journal_page_first 1813
_journal_page_last 1820
_journal_paper_doi 10.1021/ic202082w
_journal_volume 51
_journal_year 2012
_chemical_formula_sum 'C43 H25 Gd2 O16 P2'
_chemical_formula_weight 1174.07
_chemical_name_systematic
; 
 ? 
;
_space_group_IT_number 13
_symmetry_cell_setting monoclinic
_symmetry_space_group_name_Hall '-P 2yc'
_symmetry_space_group_name_H-M 'P 1 2/c 1'
_atom_sites_solution_hydrogens geom
_atom_sites_solution_primary direct
_atom_sites_solution_secondary difmap
_audit_creation_method SHELXL-97
_cell_angle_alpha 90.00
_cell_angle_beta 107.97(3)
_cell_angle_gamma 90.00
_cell_formula_units_Z 2
_cell_length_a 14.528(3)
_cell_length_b 10.497(2)
_cell_length_c 23.674(8)
_cell_measurement_reflns_used 10978
_cell_measurement_temperature 293(2)
_cell_measurement_theta_max 27.4816
_cell_measurement_theta_min 2.1397
_cell_volume 3434.2(16)
_computing_cell_refinement 'CrystalClear (Rigaku Inc., 2007)'
_computing_data_collection 'CrystalClear (Rigaku Inc., 2007)'
_computing_data_reduction 'CrystalClear (Rigaku Inc., 2007)'
_computing_structure_refinement 'SHELXL-97 (Sheldrick, 1997)'
_computing_structure_solution 'SHELXS-97 (Sheldrick, 1990)'
_diffrn_ambient_temperature 293(2)
_diffrn_detector_area_resol_mean 28.5714
_diffrn_measured_fraction_theta_full 0.996
_diffrn_measured_fraction_theta_max 0.996
_diffrn_measurement_device_type 'Saturn724+ (2x2 bin mode)'
_diffrn_measurement_method CCD_Profile_fitting
_diffrn_radiation_monochromator graphite
_diffrn_radiation_source 'fine-focus sealed tube'
_diffrn_radiation_type MoK\a
_diffrn_radiation_wavelength 0.71073
_diffrn_reflns_av_R_equivalents 0.0459
_diffrn_reflns_av_sigmaI/netI 0.0460
_diffrn_reflns_limit_h_max 18
_diffrn_reflns_limit_h_min -18
_diffrn_reflns_limit_k_max 13
_diffrn_reflns_limit_k_min -13
_diffrn_reflns_limit_l_max 21
_diffrn_reflns_limit_l_min -30
_diffrn_reflns_number 28856
_diffrn_reflns_theta_full 27.50
_diffrn_reflns_theta_max 27.50
_diffrn_reflns_theta_min 2.44
_diffrn_standards_number 8269
_exptl_absorpt_coefficient_mu 2.006
_exptl_absorpt_correction_T_max 0.7665
_exptl_absorpt_correction_T_min 0.7140
_exptl_absorpt_correction_type multi-scan
_exptl_crystal_colour colorless
_exptl_crystal_density_diffrn 1.135
_exptl_crystal_description Prism
_exptl_crystal_F_000 1138
_exptl_crystal_size_max 0.18
_exptl_crystal_size_mid 0.16
_exptl_crystal_size_min 0.14
_platon_squeeze_details
;
;
_refine_diff_density_max 1.231
_refine_diff_density_min -1.012
_refine_diff_density_rms 0.110
_refine_ls_extinction_method none
_refine_ls_goodness_of_fit_ref 1.086
_refine_ls_hydrogen_treatment constr
_refine_ls_matrix_type full
_refine_ls_number_parameters 285
_refine_ls_number_reflns 7859
_refine_ls_number_restraints 0
_refine_ls_restrained_S_all 1.086
_refine_ls_R_factor_all 0.0403
_refine_ls_R_factor_gt 0.0355
_refine_ls_shift/su_max 0.001
_refine_ls_shift/su_mean 0.000
_refine_ls_structure_factor_coef Fsqd
_refine_ls_weighting_details 'calc w=1/[\s^2^(Fo^2^)+(0.0324P)^2^+5.6848P] where P=(Fo^2^+2Fc^2^)/3'
_refine_ls_weighting_scheme calc
_refine_ls_wR_factor_gt 0.0884
_refine_ls_wR_factor_ref 0.0908
_reflns_number_gt 7128
_reflns_number_total 7859
_reflns_threshold_expression >2sigma(I)
_cod_data_source_file ic202082w_si_003_04.cif
_cod_data_source_block Gd
_cod_original_cell_volume 3434.2(15)
_cod_database_code 4328225

loop_
_symmetry_equiv_pos_as_xyz
'x, y, z'
'-x, y, -z+1/2'
'-x, -y, -z'
'x, -y, z-1/2'

loop_
_atom_site_label
_atom_site_type_symbol
_atom_site_fract_x
_atom_site_fract_y
_atom_site_fract_z
_atom_site_U_iso_or_equiv
_atom_site_adp_type
_atom_site_occupancy
_atom_site_symmetry_multiplicity
_atom_site_calc_flag
_atom_site_refinement_flags
Gd1 Gd 0.349541(12) -0.580023(17) -0.225912(7) 0.01637(6) Uani 1 1 d .
C1 C 0.1460(3) -0.4159(4) -0.14650(16) 0.0201(7) Uani 1 1 d .
C2 C 0.1195(3) -0.5448(4) -0.15162(17) 0.0252(8) Uani 1 1 d .
H2 H 0.1668 -0.6076 -0.1410 0.030 Uiso 1 1 calc R
C3 C 0.0235(3) -0.5779(4) -0.17240(18) 0.0250(8) Uani 1 1 d .
H3 H 0.0063 -0.6636 -0.1758 0.030 Uiso 1 1 calc R
C4 C -0.0485(3) -0.4852(4) -0.18850(16) 0.0213(7) Uani 1 1 d .
C5 C -0.0225(3) -0.3583(4) -0.18272(18) 0.0272(8) Uani 1 1 d .
H5 H -0.0704 -0.2960 -0.1930 0.033 Uiso 1 1 calc R
C6 C 0.0744(3) -0.3218(4) -0.16171(17) 0.0248(8) Uani 1 1 d .
H6 H 0.0913 -0.2360 -0.1579 0.030 Uiso 1 1 calc R
C7 C -0.1525(3) -0.5194(4) -0.21465(16) 0.0228(8) Uani 1 1 d .
C8 C 0.2863(3) -0.2129(3) -0.13794(16) 0.0198(7) Uani 1 1 d .
C9 C 0.2861(4) -0.1150(4) -0.0991(2) 0.0405(12) Uani 1 1 d .
H9 H 0.2768 -0.1326 -0.0628 0.049 Uiso 1 1 calc R
C10 C 0.2999(4) 0.0106(4) -0.1145(2) 0.0402(11) Uani 1 1 d .
H10 H 0.2997 0.0768 -0.0884 0.048 Uiso 1 1 calc R
C11 C 0.3141(3) 0.0367(4) -0.16918(18) 0.0237(8) Uani 1 1 d .
C12 C 0.3130(3) -0.0631(3) -0.20806(19) 0.0293(9) Uani 1 1 d .
H12 H 0.3215 -0.0461 -0.2447 0.035 Uiso 1 1 calc R
C13 C 0.2996(3) -0.1871(4) -0.19273(18) 0.0289(9) Uani 1 1 d .
H13 H 0.2993 -0.2533 -0.2189 0.035 Uiso 1 1 calc R
C14 C 0.3285(3) 0.1700(3) -0.18641(17) 0.0228(8) Uani 1 1 d .
C15 C 0.3090(3) -0.3855(3) -0.04110(16) 0.0197(7) Uani 1 1 d .
C16 C 0.4071(3) -0.3751(4) -0.00950(18) 0.0304(9) Uani 1 1 d .
H16 H 0.4522 -0.3685 -0.0300 0.036 Uiso 1 1 calc R
C17 C 0.4380(3) -0.3744(4) 0.05153(17) 0.0295(9) Uani 1 1 d .
H17 H 0.5036 -0.3669 0.0720 0.035 Uiso 1 1 calc R
C18 C 0.3715(3) -0.3848(3) 0.08265(15) 0.0182(7) Uani 1 1 d .
C19 C 0.2745(3) -0.3979(5) 0.05187(18) 0.0344(10) Uani 1 1 d .
H19 H 0.2299 -0.4069 0.0725 0.041 Uiso 1 1 calc R
C20 C 0.2432(3) -0.3980(5) -0.00956(18) 0.0329(10) Uani 1 1 d .
H20 H 0.1776 -0.4064 -0.0299 0.039 Uiso 1 1 calc R
C21 C 0.4039(3) -0.3800(3) 0.14942(16) 0.0204(7) Uani 1 1 d .
C22 C 0.5000 -0.3516(7) -0.2500 0.087(4) Uani 1 2 d S
H22 H 0.5000 -0.2630 -0.2500 0.104 Uiso 1 2 calc SR
O1 O -0.17597(19) -0.6341(3) -0.23152(12) 0.0264(6) Uani 1 1 d .
O2 O -0.21666(18) -0.4353(2) -0.22167(12) 0.0238(6) Uani 1 1 d .
O3 O 0.3210(2) 0.2627(3) -0.15412(12) 0.0280(6) Uani 1 1 d .
O4 O 0.34888(19) 0.1899(2) -0.23436(12) 0.0231(6) Uani 1 1 d .
O5 O 0.49278(19) -0.3720(3) 0.17589(12) 0.0276(6) Uani 1 1 d .
O6 O 0.3397(2) -0.3810(3) 0.17465(12) 0.0282(6) Uani 1 1 d .
O7 O 0.33158(18) -0.4633(2) -0.14620(11) 0.0194(5) Uani 1 1 d .
O8 O 0.4273(2) -0.3971(3) -0.24313(14) 0.0325(7) Uani 1 1 d .
P1 P 0.27241(7) -0.37693(9) -0.12036(4) 0.01676(18) Uani 1 1 d .

loop_
_atom_site_aniso_label
_atom_site_aniso_U_11
_atom_site_aniso_U_22
_atom_site_aniso_U_33
_atom_site_aniso_U_23
_atom_site_aniso_U_13
_atom_site_aniso_U_12
Gd1 0.01576(10) 0.01790(10) 0.01611(10) -0.00009(6) 0.00588(7) 0.00011(6)
C1 0.0206(18) 0.0258(19) 0.0143(17) -0.0002(14) 0.0058(14) -0.0008(15)
C2 0.0218(19) 0.0243(19) 0.027(2) 0.0003(16) 0.0036(16) 0.0014(15)
C3 0.022(2) 0.0225(19) 0.027(2) 0.0015(15) 0.0026(16) -0.0024(15)
C4 0.0187(18) 0.0261(19) 0.0187(18) -0.0010(14) 0.0051(14) -0.0036(15)
C5 0.0185(19) 0.030(2) 0.030(2) 0.0002(17) 0.0038(16) 0.0061(16)
C6 0.0226(19) 0.0230(19) 0.030(2) -0.0002(16) 0.0100(16) 0.0028(15)
C7 0.0193(19) 0.029(2) 0.0188(18) 0.0025(15) 0.0048(14) -0.0012(15)
C8 0.0188(18) 0.0218(18) 0.0185(17) 0.0005(14) 0.0055(14) -0.0010(14)
C9 0.078(4) 0.028(2) 0.027(2) -0.0011(18) 0.033(2) -0.001(2)
C10 0.071(3) 0.026(2) 0.032(2) -0.0034(18) 0.028(2) 0.001(2)
C11 0.026(2) 0.0172(17) 0.030(2) 0.0019(15) 0.0123(16) -0.0005(15)
C12 0.047(3) 0.0155(18) 0.032(2) 0.0006(16) 0.023(2) -0.0036(17)
C13 0.041(2) 0.0202(19) 0.029(2) -0.0015(16) 0.0159(19) -0.0013(17)
C14 0.0224(19) 0.0172(17) 0.030(2) -0.0004(15) 0.0104(16) 0.0018(14)
C15 0.0176(18) 0.0233(18) 0.0172(17) 0.0002(14) 0.0037(14) 0.0007(14)
C16 0.0164(19) 0.056(3) 0.023(2) 0.0015(19) 0.0121(16) -0.0012(18)
C17 0.0188(19) 0.048(3) 0.021(2) 0.0023(18) 0.0049(15) -0.0002(17)
C18 0.0201(18) 0.0194(17) 0.0157(17) -0.0004(13) 0.0067(14) -0.0036(14)
C19 0.021(2) 0.064(3) 0.021(2) -0.0009(19) 0.0103(16) -0.006(2)
C20 0.018(2) 0.058(3) 0.021(2) -0.0017(19) 0.0049(16) -0.0068(19)
C21 0.0235(19) 0.0165(16) 0.0217(18) 0.0013(14) 0.0076(15) 0.0027(14)
C22 0.072(6) 0.021(3) 0.206(12) 0.000 0.101(8) 0.000
O1 0.0191(13) 0.0249(14) 0.0352(16) 0.0027(12) 0.0083(12) -0.0004(11)
O2 0.0160(13) 0.0259(14) 0.0280(14) -0.0042(11) 0.0044(11) -0.0015(10)
O3 0.0372(16) 0.0222(14) 0.0296(15) -0.0019(12) 0.0175(13) 0.0002(12)
O4 0.0331(16) 0.0131(12) 0.0267(14) 0.0041(10) 0.0142(12) 0.0015(10)
O5 0.0177(14) 0.0400(17) 0.0209(14) 0.0011(12) -0.0005(11) 0.0039(12)
O6 0.0283(15) 0.0413(17) 0.0181(13) 0.0021(12) 0.0116(12) -0.0027(13)
O7 0.0180(13) 0.0227(13) 0.0181(12) -0.0029(10) 0.0062(10) -0.0006(10)
O8 0.0269(16) 0.0267(15) 0.0502(19) 0.0031(13) 0.0211(14) -0.0029(12)
P1 0.0163(4) 0.0191(4) 0.0155(4) -0.0009(3) 0.0058(3) -0.0009(3)

loop_
_atom_type_symbol
_atom_type_description
_atom_type_scat_dispersion_real
_atom_type_scat_dispersion_imag
_atom_type_scat_source
C C 0.0033 0.0016 'International Tables Vol C Tables 4.2.6.8 and 6.1.1.4'
Gd Gd -0.1653 3.9035 'International Tables Vol C Tables 4.2.6.8 and 6.1.1.4'
O O 0.0106 0.0060 'International Tables Vol C Tables 4.2.6.8 and 6.1.1.4'
P P 0.1023 0.0942 'International Tables Vol C Tables 4.2.6.8 and 6.1.1.4'
H H 0.0000 0.0000 'International Tables Vol C Tables 4.2.6.8 and 6.1.1.4'

loop_
_geom_angle_atom_site_label_1
_geom_angle_atom_site_label_2
_geom_angle_atom_site_label_3
_geom_angle
_geom_angle_site_symmetry_1
_geom_angle_site_symmetry_3
O5 Gd1 O8 78.99(11) 3_645 .
O5 Gd1 O7 92.34(10) 3_645 .
O8 Gd1 O7 83.67(10) . .
O5 Gd1 O6 102.83(10) 3_645 4_545
O8 Gd1 O6 81.43(11) . 4_545
O7 Gd1 O6 156.21(10) . 4_545
O5 Gd1 O4 78.54(10) 3_645 1_545
O8 Gd1 O4 142.90(9) . 1_545
O7 Gd1 O4 126.32(9) . 1_545
O6 Gd1 O4 75.30(9) 4_545 1_545
O5 Gd1 O2 153.98(10) 3_645 2_554
O8 Gd1 O2 75.59(10) . 2_554
O7 Gd1 O2 79.51(9) . 2_554
O6 Gd1 O2 78.89(10) 4_545 2_554
O4 Gd1 O2 126.10(9) 1_545 2_554
O5 Gd1 O1 153.15(10) 3_645 2_554
O8 Gd1 O1 127.36(10) . 2_554
O7 Gd1 O1 95.49(9) . 2_554
O6 Gd1 O1 79.21(10) 4_545 2_554
O4 Gd1 O1 76.13(9) 1_545 2_554
O2 Gd1 O1 52.86(9) 2_554 2_554
O5 Gd1 O3 81.49(10) 3_645 1_545
O8 Gd1 O3 149.02(10) . 1_545
O7 Gd1 O3 73.31(9) . 1_545
O6 Gd1 O3 126.57(10) 4_545 1_545
O4 Gd1 O3 53.08(9) 1_545 1_545
O2 Gd1 O3 118.76(9) 2_554 1_545
O1 Gd1 O3 76.29(10) 2_554 1_545
O5 Gd1 C14 79.52(11) 3_645 1_545
O8 Gd1 C14 158.36(11) . 1_545
O7 Gd1 C14 99.75(10) . 1_545
O6 Gd1 C14 100.94(11) 4_545 1_545
O4 Gd1 C14 26.65(9) 1_545 1_545
O2 Gd1 C14 126.05(10) 2_554 1_545
O1 Gd1 C14 73.86(10) 2_554 1_545
O3 Gd1 C14 26.45(10) 1_545 1_545
O5 Gd1 C7 178.56(10) 3_645 2_554
O8 Gd1 C7 101.41(11) . 2_554
O7 Gd1 C7 86.33(10) . 2_554
O6 Gd1 C7 78.61(10) 4_545 2_554
O4 Gd1 C7 101.79(10) 1_545 2_554
O2 Gd1 C7 26.16(10) 2_554 2_554
O1 Gd1 C7 26.73(10) 2_554 2_554
O3 Gd1 C7 97.57(11) 1_545 2_554
C14 Gd1 C7 100.13(11) 1_545 2_554
C6 C1 C2 119.8(4) . .
C6 C1 P1 121.9(3) . .
C2 C1 P1 118.3(3) . .
C3 C2 C1 119.8(4) . .
C3 C2 H2 120.1 . .
C1 C2 H2 120.1 . .
C2 C3 C4 121.0(4) . .
C2 C3 H3 119.5 . .
C4 C3 H3 119.5 . .
C5 C4 C3 119.2(3) . .
C5 C4 C7 119.0(3) . .
C3 C4 C7 121.7(3) . .
C4 C5 C6 121.0(4) . .
C4 C5 H5 119.5 . .
C6 C5 H5 119.5 . .
C5 C6 C1 119.1(4) . .
C5 C6 H6 120.4 . .
C1 C6 H6 120.4 . .
O2 C7 O1 120.3(3) . .
O2 C7 C4 120.1(4) . .
O1 C7 C4 119.6(3) . .
O2 C7 Gd1 60.01(19) . 2_554
O1 C7 Gd1 60.37(19) . 2_554
C4 C7 Gd1 175.2(3) . 2_554
C9 C8 C13 120.3(4) . .
C9 C8 P1 122.4(3) . .
C13 C8 P1 117.3(3) . .
C8 C9 C10 120.0(4) . .
C8 C9 H9 120.0 . .
C10 C9 H9 120.0 . .
C9 C10 C11 119.9(4) . .
C9 C10 H10 120.1 . .
C11 C10 H10 120.1 . .
C12 C11 C10 119.4(4) . .
C12 C11 C14 120.0(3) . .
C10 C11 C14 120.6(4) . .
C13 C12 C11 120.6(4) . .
C13 C12 H12 119.7 . .
C11 C12 H12 119.7 . .
C12 C13 C8 119.9(4) . .
C12 C13 H13 120.1 . .
C8 C13 H13 120.1 . .
O3 C14 O4 120.0(3) . .
O3 C14 C11 120.8(3) . .
O4 C14 C11 119.2(3) . .
O3 C14 Gd1 61.6(2) . 1_565
O4 C14 Gd1 58.44(18) . 1_565
C11 C14 Gd1 176.7(3) . 1_565
C20 C15 C16 118.6(3) . .
C20 C15 P1 122.6(3) . .
C16 C15 P1 118.8(3) . .
C17 C16 C15 120.8(4) . .
C17 C16 H16 119.6 . .
C15 C16 H16 119.6 . .
C16 C17 C18 120.2(4) . .
C16 C17 H17 119.9 . .
C18 C17 H17 119.9 . .
C19 C18 C17 119.5(3) . .
C19 C18 C21 119.7(3) . .
C17 C18 C21 120.8(3) . .
C18 C19 C20 120.4(4) . .
C18 C19 H19 119.8 . .
C20 C19 H19 119.8 . .
C19 C20 C15 120.5(4) . .
C19 C20 H20 119.7 . .
C15 C20 H20 119.7 . .
O6 C21 O5 124.5(4) . .
O6 C21 C18 117.6(3) . .
O5 C21 C18 117.9(3) . .
O8 C22 O8 133.6(7) . 2_654
O8 C22 H22 113.2 . .
O8 C22 H22 113.2 2_654 .
C7 O1 Gd1 92.9(2) . 2_554
C7 O2 Gd1 93.8(2) . 2_554
C14 O3 Gd1 92.0(2) . 1_565
C14 O4 Gd1 94.9(2) . 1_565
C21 O5 Gd1 163.4(3) . 3_645
C21 O6 Gd1 130.9(3) . 4_546
P1 O7 Gd1 150.15(15) . .
C22 O8 Gd1 146.9(4) . .
O7 P1 C15 112.03(16) . .
O7 P1 C1 112.03(16) . .
C15 P1 C1 106.93(17) . .
O7 P1 C8 111.34(16) . .
C15 P1 C8 105.83(17) . .
C1 P1 C8 108.36(17) . .

loop_
_geom_bond_atom_site_label_1
_geom_bond_atom_site_label_2
_geom_bond_distance
_geom_bond_site_symmetry_2
Gd1 O5 2.287(3) 3_645
Gd1 O8 2.327(3) .
Gd1 O7 2.331(2) .
Gd1 O6 2.350(3) 4_545
Gd1 O4 2.424(3) 1_545
Gd1 O2 2.469(3) 2_554
Gd1 O1 2.476(3) 2_554
Gd1 O3 2.494(3) 1_545
Gd1 C14 2.834(4) 1_545
Gd1 C7 2.844(4) 2_554
C1 C6 1.398(5) .
C1 C2 1.401(5) .
C1 P1 1.795(4) .
C2 C3 1.372(5) .
C2 H2 0.9300 .
C3 C4 1.394(5) .
C3 H3 0.9300 .
C4 C5 1.380(6) .
C4 C7 1.490(5) .
C5 C6 1.395(5) .
C5 H5 0.9300 .
C6 H6 0.9300 .
C7 O2 1.257(5) .
C7 O1 1.281(5) .
C7 Gd1 2.844(4) 2_554
C8 C9 1.379(5) .
C8 C13 1.395(5) .
C8 P1 1.797(4) .
C9 C10 1.399(6) .
C9 H9 0.9300 .
C10 C11 1.400(5) .
C10 H10 0.9300 .
C11 C12 1.391(5) .
C11 C14 1.490(5) .
C12 C13 1.382(5) .
C12 H12 0.9300 .
C13 H13 0.9300 .
C14 O3 1.263(4) .
C14 O4 1.276(4) .
C14 Gd1 2.834(4) 1_565
C15 C20 1.388(5) .
C15 C16 1.396(5) .
C15 P1 1.788(4) .
C16 C17 1.374(5) .
C16 H16 0.9300 .
C17 C18 1.388(5) .
C17 H17 0.9300 .
C18 C19 1.379(5) .
C18 C21 1.504(5) .
C19 C20 1.383(6) .
C19 H19 0.9300 .
C20 H20 0.9300 .
C21 O6 1.253(4) .
C21 O5 1.253(4) .
C22 O8 1.215(4) .
C22 O8 1.215(4) 2_654
C22 H22 0.9300 .
O1 Gd1 2.476(3) 2_554
O2 Gd1 2.469(3) 2_554
O3 Gd1 2.494(3) 1_565
O4 Gd1 2.424(3) 1_565
O5 Gd1 2.287(3) 3_645
O6 Gd1 2.350(3) 4_546
O7 P1 1.503(3) .

loop_
_platon_squeeze_void_nr
_platon_squeeze_void_average_x
_platon_squeeze_void_average_y
_platon_squeeze_void_average_z
_platon_squeeze_void_volume
_platon_squeeze_void_count_electrons
1 -0.005 -0.003 0.001 1744.1 548.1
